data_7040936
loop_
_publ_author_name
'Roemer, Max'
'Skelton, Brian W.'
'Piggott, Matthew J.'
'Koutsantonis, George A.'

_publ_section_title
;
 1,1'-Diacetyloctamethylferrocene: an overlooked and overdue synthon
 leading to the facile synthesis of an octamethylferrocenophane.
;
_journal_issue 47
_journal_name_full 'Dalton transactions (Cambridge, England : 2003)'
_journal_page_first 18817
_journal_page_last 18821
_journal_paper_doi 10.1039/c6dt03820d
_journal_volume 45
_journal_year 2016
_chemical_absolute_configuration ad
_chemical_formula_moiety 'C22 H28 Cl2 Fe'
_chemical_formula_sum 'C22 H28 Cl2 Fe'
_chemical_formula_weight 419.19
_space_group_IT_number 4
_symmetry_cell_setting monoclinic
_symmetry_Int_Tables_number 4
_symmetry_space_group_name_Hall 'P 2yb'
_symmetry_space_group_name_H-M 'P 1 21 1'
_atom_sites_solution_hydrogens geom
_audit_creation_date 2016-03-13T14:17:48-00:00
_audit_creation_method 'WinGX routine CIF_UPDATE'
_audit_update_record
;
2016-08-12 deposited with the CCDC.
2016-10-17 downloaded from the CCDC.
;
_cell_angle_alpha 90
_cell_angle_beta 105.777(2)
_cell_angle_gamma 90
_cell_formula_units_Z 4
_cell_length_a 10.2779(2)
_cell_length_b 11.6313(2)
_cell_length_c 17.0381(3)
_cell_measurement_reflns_used 12084
_cell_measurement_temperature 100(2)
_cell_measurement_theta_max 32.374
_cell_measurement_theta_min 2.097
_cell_volume 1960.09(6)
_computing_cell_refinement 'CrysAlisPro 1.171.38.41 (Rigaku OD, 2015)'
_computing_data_collection 'CrysAlisPro 1.171.38.41 (Rigaku OD, 2015)'
_computing_data_reduction 'CrysAlisPro 1.171.38.41 (Rigaku OD, 2015)'
_computing_molecular_graphics 'Diamond (Brandenburg, K., (1999)'
_computing_publication_material 'WinGX Farrugia, L. J. (1999)'
_computing_structure_refinement 'SHELXL-2014 (Sheldrick, 2015)'
_computing_structure_solution 'SHELXT (Sheldrick, 2015)'
_diffrn_ambient_temperature 100(2)
_diffrn_detector 'CCD plate'
_diffrn_detector_area_resol_mean 10.4738
_diffrn_measured_fraction_theta_full 0.997
_diffrn_measured_fraction_theta_max 0.929
_diffrn_measurement_device 'four-circle diffractometer'
_diffrn_measurement_device_type 'Oxford Diffraction Gemini diffractometer'
_diffrn_measurement_method '\w scans'
_diffrn_orient_matrix_UB_11 -0.0109697
_diffrn_orient_matrix_UB_12 0.0025167
_diffrn_orient_matrix_UB_13 -0.0428854
_diffrn_orient_matrix_UB_21 -0.0484501
_diffrn_orient_matrix_UB_22 0.0442002
_diffrn_orient_matrix_UB_23 -0.0023254
_diffrn_orient_matrix_UB_31 0.0517313
_diffrn_orient_matrix_UB_32 0.0419601
_diffrn_orient_matrix_UB_33 0.0049876
_diffrn_radiation_monochromator graphite
_diffrn_radiation_probe x-ray
_diffrn_radiation_type MoK\a
_diffrn_radiation_wavelength 0.71073
_diffrn_reflns_av_R_equivalents 0.0419
_diffrn_reflns_av_unetI/netI 0.0558
_diffrn_reflns_Laue_measured_fraction_full 0.997
_diffrn_reflns_Laue_measured_fraction_max 0.929
_diffrn_reflns_limit_h_max 15
_diffrn_reflns_limit_h_min -14
_diffrn_reflns_limit_k_max 16
_diffrn_reflns_limit_k_min -17
_diffrn_reflns_limit_l_max 25
_diffrn_reflns_limit_l_min -18
_diffrn_reflns_number 26961
_diffrn_reflns_point_group_measured_fraction_full 0.997
_diffrn_reflns_point_group_measured_fraction_max 0.928
_diffrn_reflns_theta_full 31
_diffrn_reflns_theta_max 32.75
_diffrn_reflns_theta_min 2.059
_diffrn_source 'Enhance (Mo) X-ray Source'
_exptl_absorpt_coefficient_mu 1.044
_exptl_absorpt_correction_T_max 0.959
_exptl_absorpt_correction_T_min 0.764
_exptl_absorpt_correction_type analytical
_exptl_absorpt_process_details
;
     CrysAlisPro 1.171.38.41 (Rigaku Oxford Diffraction, 2015)

;
_exptl_crystal_colour red
_exptl_crystal_density_diffrn 1.421
_exptl_crystal_description plate
_exptl_crystal_F_000 880
_exptl_crystal_size_max 0.382
_exptl_crystal_size_mid 0.272
_exptl_crystal_size_min 0.04
_refine_diff_density_max 1.134
_refine_diff_density_min -0.482
_refine_diff_density_rms 0.098
_refine_ls_abs_structure_details
;
 Refined as an inversion twin.
;
_refine_ls_abs_structure_Flack 0.188(16)
_refine_ls_extinction_method none
_refine_ls_goodness_of_fit_ref 1.058
_refine_ls_hydrogen_treatment constr
_refine_ls_matrix_type full
_refine_ls_number_parameters 468
_refine_ls_number_reflns 12931
_refine_ls_number_restraints 1
_refine_ls_restrained_S_all 1.058
_refine_ls_R_factor_all 0.0534
_refine_ls_R_factor_gt 0.0447
_refine_ls_shift/su_max 0.015
_refine_ls_shift/su_mean 0
_refine_ls_structure_factor_coef Fsqd
_refine_ls_weighting_details 'w=1/[\s^2^(Fo^2^)+(0.0550P)^2^] where P=(Fo^2^+2Fc^2^)/3'
_refine_ls_weighting_scheme calc
_refine_ls_wR_factor_gt 0.102
_refine_ls_wR_factor_ref 0.1072
_reflns_number_gt 11532
_reflns_number_total 12931
_reflns_threshold_expression 'I > 2\s(I)'
_cod_data_source_file c6dt03820d2.cif
_cod_data_source_block gk422
_cod_depositor_comments 'Adding full bibliography for 7040934--7040938.cif.'
_cod_original_sg_symbol_H-M 'P 21'
_cod_database_code 7040936

loop_
_symmetry_equiv_pos_as_xyz
'x, y, z'
'-x, y+1/2, -z'

loop_
_atom_site_label
_atom_site_type_symbol
_atom_site_fract_x
_atom_site_fract_y
_atom_site_fract_z
_atom_site_U_iso_or_equiv
_atom_site_adp_type
_atom_site_occupancy
_atom_site_calc_flag
Fe1 Fe 0.01448(4) 0.25000(4) 0.24724(3) 0.01068(10) Uani 1 d
C11 C 0.1458(3) 0.3056(3) 0.1826(2) 0.0143(6) Uani 1 d
C111 C 0.1865(3) 0.2605(4) 0.1125(2) 0.0187(6) Uani 1 d
Cl1 Cl 0.05747(10) 0.23111(11) 0.02208(5) 0.0328(2) Uani 1 d
C112 C 0.3124(4) 0.2454(4) 0.1089(2) 0.0255(7) Uani 1 d
H11A H 0.3859 0.2644 0.1544 0.031 Uiso 1 calc
H11B H 0.3294 0.2155 0.0607 0.031 Uiso 1 calc
C12 C 0.2179(3) 0.2818(3) 0.2667(2) 0.0134(6) Uani 1 d
C121 C 0.3315(3) 0.1985(3) 0.2970(2) 0.0189(7) Uani 1 d
H12A H 0.4177 0.237 0.3007 0.028 Uiso 1 calc
H12B H 0.3206 0.1336 0.2591 0.028 Uiso 1 calc
H12C H 0.3304 0.1703 0.351 0.028 Uiso 1 calc
C13 C 0.1637(3) 0.3552(3) 0.3168(2) 0.0144(6) Uani 1 d
C131 C 0.2156(4) 0.3649(3) 0.4077(2) 0.0200(7) Uani 1 d
H13A H 0.2401 0.2884 0.4312 0.03 Uiso 1 calc
H13B H 0.1451 0.3979 0.4298 0.03 Uiso 1 calc
H13C H 0.2954 0.4148 0.4216 0.03 Uiso 1 calc
C14 C 0.0575(3) 0.4229(3) 0.2657(2) 0.0143(6) Uani 1 d
C141 C -0.0220(4) 0.5144(3) 0.2941(2) 0.0214(7) Uani 1 d
H14A H -0.0436 0.4885 0.3438 0.032 Uiso 1 calc
H14B H -0.1059 0.5293 0.2515 0.032 Uiso 1 calc
H14C H 0.0317 0.5851 0.3056 0.032 Uiso 1 calc
C15 C 0.0455(3) 0.3931(3) 0.1823(2) 0.0148(6) Uani 1 d
C151 C -0.0458(4) 0.4529(3) 0.1102(2) 0.0239(8) Uani 1 d
H15A H 0.0067 0.5086 0.0882 0.036 Uiso 1 calc
H15B H -0.1175 0.493 0.1271 0.036 Uiso 1 calc
H15C H -0.0861 0.3961 0.0681 0.036 Uiso 1 calc
C21 C -0.0838(3) 0.1724(3) 0.3240(2) 0.0131(6) Uani 1 d
C211 C -0.0776(3) 0.1868(3) 0.4105(2) 0.0162(6) Uani 1 d
Cl2 Cl -0.11027(11) 0.32385(9) 0.44372(6) 0.0291(2) Uani 1 d
C212 C -0.0562(3) 0.1009(4) 0.4669(2) 0.0216(7) Uani 1 d
H21A H -0.0438 0.0241 0.4513 0.026 Uiso 1 calc
H21B H -0.0537 0.1178 0.5219 0.026 Uiso 1 calc
C22 C -0.1801(3) 0.2223(3) 0.2543(2) 0.0146(6) Uani 1 d
C221 C -0.2912(3) 0.3042(3) 0.2549(2) 0.0202(7) Uani 1 d
H22A H -0.3354 0.3287 0.1989 0.03 Uiso 1 calc
H22B H -0.2538 0.3715 0.288 0.03 Uiso 1 calc
H22C H -0.3575 0.2663 0.278 0.03 Uiso 1 calc
C23 C -0.1602(3) 0.1676(3) 0.1825(2) 0.0156(6) Uani 1 d
C231 C -0.2450(4) 0.1908(3) 0.0972(2) 0.0220(7) Uani 1 d
H23A H -0.1902 0.1799 0.0589 0.033 Uiso 1 calc
H23B H -0.2784 0.2701 0.0934 0.033 Uiso 1 calc
H23C H -0.3219 0.1377 0.0836 0.033 Uiso 1 calc
C24 C -0.0522(3) 0.0865(3) 0.2072(2) 0.0149(6) Uani 1 d
C241 C -0.0017(4) 0.0077(3) 0.1523(2) 0.0231(7) Uani 1 d
H24A H 0.0973 0.0052 0.1699 0.035 Uiso 1 calc
H24B H -0.0316 0.0361 0.0961 0.035 Uiso 1 calc
H24C H -0.0378 -0.0697 0.155 0.035 Uiso 1 calc
C25 C -0.0032(3) 0.0889(3) 0.2939(2) 0.0138(6) Uani 1 d
C251 C 0.1089(3) 0.0154(3) 0.3441(2) 0.0181(7) Uani 1 d
H25A H 0.0712 -0.0566 0.3583 0.027 Uiso 1 calc
H25B H 0.1553 0.0565 0.394 0.027 Uiso 1 calc
H25C H 0.1734 -0.0019 0.3126 0.027 Uiso 1 calc
Fe2 Fe 0.51400(4) 0.76153(4) 0.25767(3) 0.01049(10) Uani 1 d
C31 C 0.5458(4) 0.6211(3) 0.1916(2) 0.0157(6) Uani 1 d
C311 C 0.4614(4) 0.5673(3) 0.1174(2) 0.0190(7) Uani 1 d
Cl3 Cl 0.55453(11) 0.50717(11) 0.05478(6) 0.0357(2) Uani 1 d
C312 C 0.3281(4) 0.5504(3) 0.0970(2) 0.0249(8) Uani 1 d
H31A H 0.2767 0.5745 0.1328 0.03 Uiso 1 calc
H31B H 0.2844 0.5143 0.0468 0.03 Uiso 1 calc
C32 C 0.5473(3) 0.5868(3) 0.2733(2) 0.0131(6) Uani 1 d
C321 C 0.4626(4) 0.4939(3) 0.2955(2) 0.0186(7) Uani 1 d
H32A H 0.4991 0.474 0.3532 0.028 Uiso 1 calc
H32B H 0.464 0.4258 0.2619 0.028 Uiso 1 calc
H32C H 0.3694 0.5211 0.286 0.028 Uiso 1 calc
C33 C 0.6532(3) 0.6492(3) 0.3283(2) 0.0148(6) Uani 1 d
C331 C 0.6951(4) 0.6344(3) 0.4193(2) 0.0215(7) Uani 1 d
H33A H 0.7422 0.5608 0.4332 0.032 Uiso 1 calc
H33B H 0.6147 0.6353 0.4398 0.032 Uiso 1 calc
H33C H 0.7556 0.6973 0.4443 0.032 Uiso 1 calc
C34 C 0.7171(3) 0.7216(3) 0.2822(2) 0.0171(7) Uani 1 d
C341 C 0.8356(4) 0.7992(3) 0.3159(3) 0.0254(8) Uani 1 d
H34A H 0.8388 0.8205 0.372 0.038 Uiso 1 calc
H34B H 0.8264 0.8687 0.2823 0.038 Uiso 1 calc
H34C H 0.9192 0.759 0.3153 0.038 Uiso 1 calc
C35 C 0.6511(4) 0.7052(3) 0.1975(2) 0.0172(7) Uani 1 d
C351 C 0.6901(4) 0.7611(4) 0.1275(2) 0.0276(8) Uani 1 d
H35A H 0.7214 0.8397 0.1427 0.041 Uiso 1 calc
H35B H 0.6115 0.7632 0.0797 0.041 Uiso 1 calc
H35C H 0.7628 0.7168 0.1147 0.041 Uiso 1 calc
C41 C 0.4044(3) 0.8396(3) 0.32752(19) 0.0126(6) Uani 1 d
C411 C 0.3899(3) 0.8137(3) 0.4089(2) 0.0174(7) Uani 1 d
Cl4 Cl 0.33150(11) 0.67521(9) 0.42419(6) 0.0299(2) Uani 1 d
C412 C 0.4122(4) 0.8860(4) 0.4717(2) 0.0253(8) Uani 1 d
H41A H 0.4404 0.9626 0.4659 0.03 Uiso 1 calc
H41B H 0.4 0.8611 0.5223 0.03 Uiso 1 calc
C42 C 0.5041(3) 0.9177(3) 0.3121(2) 0.0132(6) Uani 1 d
C421 C 0.6140(3) 0.9794(3) 0.3736(2) 0.0191(7) Uani 1 d
H42A H 0.6885 0.9966 0.3498 0.029 Uiso 1 calc
H42B H 0.6472 0.9306 0.4218 0.029 Uiso 1 calc
H42C H 0.5783 1.0512 0.3895 0.029 Uiso 1 calc
C43 C 0.4767(3) 0.9315(3) 0.2260(2) 0.0136(6) Uani 1 d
C431 C 0.5512(3) 1.0093(3) 0.1837(2) 0.0182(6) Uani 1 d
H43A H 0.5155 1.0876 0.1826 0.027 Uiso 1 calc
H43B H 0.5396 0.9824 0.1277 0.027 Uiso 1 calc
H43C H 0.6476 1.0091 0.213 0.027 Uiso 1 calc
C44 C 0.3610(3) 0.8630(3) 0.1875(2) 0.0136(6) Uani 1 d
C441 C 0.2972(4) 0.8597(3) 0.0974(2) 0.0199(7) Uani 1 d
H44A H 0.2412 0.7905 0.0836 0.03 Uiso 1 calc
H44B H 0.3681 0.8582 0.0688 0.03 Uiso 1 calc
H44C H 0.2408 0.9281 0.0809 0.03 Uiso 1 calc
C45 C 0.3162(3) 0.8058(3) 0.2495(2) 0.0134(6) Uani 1 d
C451 C 0.1901(3) 0.7337(3) 0.2350(2) 0.0207(7) Uani 1 d
H45A H 0.1442 0.7318 0.1765 0.031 Uiso 1 calc
H45B H 0.1295 0.7671 0.2645 0.031 Uiso 1 calc
H45C H 0.2144 0.6553 0.2546 0.031 Uiso 1 calc

loop_
_atom_site_aniso_label
_atom_site_aniso_U_11
_atom_site_aniso_U_22
_atom_site_aniso_U_33
_atom_site_aniso_U_23
_atom_site_aniso_U_13
_atom_site_aniso_U_12
Fe1 0.00812(17) 0.0106(2) 0.0136(2) 0.00071(17) 0.00342(14) -0.00069(18)
C11 0.0123(14) 0.0157(16) 0.0154(15) 0.0004(12) 0.0049(11) -0.0024(12)
C111 0.0226(15) 0.0172(16) 0.0176(15) -0.0008(14) 0.0076(12) -0.0024(16)
Cl1 0.0289(4) 0.0526(7) 0.0175(4) -0.0085(4) 0.0072(3) -0.0098(4)
C112 0.0267(17) 0.030(2) 0.0246(17) 0.0011(16) 0.0144(14) 0.0044(17)
C12 0.0100(13) 0.0126(15) 0.0177(15) 0.0016(11) 0.0037(11) -0.0014(10)
C121 0.0116(14) 0.0181(17) 0.0267(18) 0.0051(14) 0.0048(13) 0.0015(12)
C13 0.0123(14) 0.0163(16) 0.0137(15) 0.0004(12) 0.0019(11) -0.0033(12)
C131 0.0196(16) 0.0260(18) 0.0143(16) -0.0010(14) 0.0043(12) -0.0032(14)
C14 0.0130(14) 0.0092(15) 0.0221(17) 0.0000(12) 0.0070(12) 0.0001(11)
C141 0.0218(17) 0.0131(16) 0.034(2) -0.0045(14) 0.0149(15) -0.0004(13)
C15 0.0111(14) 0.0137(15) 0.0190(16) 0.0039(12) 0.0034(12) 0.0003(12)
C151 0.0194(17) 0.0234(19) 0.0269(19) 0.0106(15) 0.0030(14) 0.0026(14)
C21 0.0106(13) 0.0144(15) 0.0150(15) 0.0008(12) 0.0045(11) -0.0021(12)
C211 0.0112(14) 0.0195(16) 0.0191(16) -0.0025(13) 0.0060(12) -0.0033(12)
Cl2 0.0375(5) 0.0246(5) 0.0311(5) -0.0068(4) 0.0195(4) -0.0040(4)
C212 0.0161(16) 0.036(2) 0.0119(15) -0.0024(14) 0.0030(12) -0.0022(15)
C22 0.0096(13) 0.0146(15) 0.0195(15) 0.0040(12) 0.0041(11) -0.0010(11)
C221 0.0120(14) 0.0230(18) 0.0265(18) 0.0009(14) 0.0070(13) 0.0016(12)
C23 0.0123(14) 0.0172(16) 0.0164(15) 0.0009(12) 0.0021(11) -0.0052(12)
C231 0.0163(15) 0.029(2) 0.0181(16) 0.0023(14) -0.0002(13) -0.0078(14)
C24 0.0151(15) 0.0120(15) 0.0179(16) -0.0032(12) 0.0052(12) -0.0038(11)
C241 0.0274(18) 0.0181(17) 0.0265(19) -0.0069(15) 0.0120(15) -0.0010(15)
C25 0.0125(14) 0.0115(15) 0.0180(16) 0.0030(12) 0.0052(12) -0.0003(11)
C251 0.0148(15) 0.0138(15) 0.0253(18) 0.0033(13) 0.0048(13) -0.0001(12)
Fe2 0.00995(18) 0.0099(2) 0.0128(2) -0.00041(18) 0.00514(14) -0.00037(18)
C31 0.0214(17) 0.0114(15) 0.0162(15) -0.0020(12) 0.0084(13) 0.0011(13)
C311 0.032(2) 0.0123(15) 0.0137(16) -0.0010(12) 0.0088(14) 0.0038(14)
Cl3 0.0409(6) 0.0442(6) 0.0215(4) -0.0127(4) 0.0077(4) 0.0140(5)
C312 0.033(2) 0.0202(17) 0.0175(17) -0.0050(14) -0.0002(14) -0.0052(15)
C32 0.0126(14) 0.0124(15) 0.0149(15) -0.0002(12) 0.0049(12) 0.0002(11)
C321 0.0208(16) 0.0139(16) 0.0231(17) 0.0011(13) 0.0093(13) -0.0026(13)
C33 0.0137(14) 0.0119(15) 0.0183(16) -0.0010(12) 0.0036(12) 0.0029(11)
C331 0.0217(17) 0.0225(18) 0.0170(17) -0.0026(14) -0.0002(13) 0.0033(14)
C34 0.0096(13) 0.0138(16) 0.0291(18) -0.0025(13) 0.0072(12) -0.0004(11)
C341 0.0120(15) 0.0183(17) 0.046(2) -0.0057(16) 0.0087(15) -0.0015(13)
C35 0.0181(16) 0.0151(16) 0.0230(17) -0.0010(13) 0.0136(13) 0.0007(12)
C351 0.0343(19) 0.0236(19) 0.0350(19) 0.0032(18) 0.0265(16) 0.0055(19)
C41 0.0122(14) 0.0131(15) 0.0137(14) -0.0005(12) 0.0056(11) 0.0031(12)
C411 0.0166(15) 0.0184(17) 0.0192(16) 0.0046(13) 0.0084(13) 0.0050(13)
Cl4 0.0382(5) 0.0266(5) 0.0326(5) 0.0088(4) 0.0226(4) 0.0016(4)
C412 0.0236(18) 0.039(2) 0.0151(17) 0.0032(16) 0.0083(14) 0.0073(16)
C42 0.0120(14) 0.0122(15) 0.0146(15) -0.0016(11) 0.0022(11) 0.0008(11)
C421 0.0170(15) 0.0163(16) 0.0215(17) -0.0042(13) 0.0012(13) -0.0003(12)
C43 0.0127(14) 0.0121(14) 0.0167(15) 0.0001(12) 0.0052(12) 0.0002(11)
C431 0.0192(16) 0.0133(14) 0.0240(17) 0.0022(13) 0.0091(13) -0.0025(12)
C44 0.0134(14) 0.0159(16) 0.0114(14) 0.0001(12) 0.0032(11) 0.0010(12)
C441 0.0190(16) 0.0248(18) 0.0137(16) -0.0006(13) 0.0008(12) 0.0004(13)
C45 0.0112(14) 0.0119(14) 0.0181(15) -0.0006(12) 0.0058(11) 0.0004(11)
C451 0.0112(13) 0.0215(18) 0.0305(18) 0.0004(14) 0.0077(12) -0.0016(13)

loop_
_atom_type_symbol
_atom_type_description
_atom_type_scat_dispersion_real
_atom_type_scat_dispersion_imag
_atom_type_scat_source
C C 0.0033 0.0016 'International Tables Vol C Tables 4.2.6.8 and 6.1.1.4'
H H 0 0 'International Tables Vol C Tables 4.2.6.8 and 6.1.1.4'
Cl Cl 0.1484 0.1585 'International Tables Vol C Tables 4.2.6.8 and 6.1.1.4'
Fe Fe 0.3463 0.8444 'International Tables Vol C Tables 4.2.6.8 and 6.1.1.4'

loop_
_exptl_crystal_face_index_h
_exptl_crystal_face_index_k
_exptl_crystal_face_index_l
_exptl_crystal_face_perp_dist
2 3 0 0.106
-1 0 0 0.1413
0 0 -1 0.0326
0 0 1 0.0077
-1 -2 0 0.2395
-4 5 0 0.1315
4 -5 0 0.1283
3 -5 0 0.141

loop_
_geom_angle_atom_site_label_1
_geom_angle_atom_site_label_2
_geom_angle_atom_site_label_3
_geom_angle
C12 Fe1 C22 167.76(13)
C12 Fe1 C25 107.04(13)
C22 Fe1 C25 69.33(13)
C12 Fe1 C11 41.16(13)
C22 Fe1 C11 149.96(13)
C25 Fe1 C11 128.99(13)
C12 Fe1 C14 68.57(13)
C22 Fe1 C14 108.30(13)
C25 Fe1 C14 149.73(13)
C11 Fe1 C14 68.42(13)
C12 Fe1 C13 40.39(13)
C22 Fe1 C13 129.77(14)
C25 Fe1 C13 116.53(14)
C11 Fe1 C13 68.24(13)
C14 Fe1 C13 40.59(13)
C12 Fe1 C21 128.79(13)
C22 Fe1 C21 40.99(13)
C25 Fe1 C21 41.35(13)
C11 Fe1 C21 168.04(13)
C14 Fe1 C21 116.77(13)
C13 Fe1 C21 108.07(13)
C12 Fe1 C23 149.84(13)
C22 Fe1 C23 40.90(13)
C25 Fe1 C23 68.30(14)
C11 Fe1 C23 117.32(13)
C14 Fe1 C23 130.63(14)
C13 Fe1 C23 168.99(14)
C21 Fe1 C23 68.44(13)
C12 Fe1 C15 69.20(13)
C22 Fe1 C15 116.70(13)
C25 Fe1 C15 168.14(14)
C11 Fe1 C15 40.99(13)
C14 Fe1 C15 40.61(14)
C13 Fe1 C15 68.42(13)
C21 Fe1 C15 149.60(13)
C23 Fe1 C15 108.93(13)
C12 Fe1 C24 116.62(13)
C22 Fe1 C24 68.71(13)
C25 Fe1 C24 40.32(14)
C11 Fe1 C24 108.52(13)
C14 Fe1 C24 169.00(14)
C13 Fe1 C24 149.30(14)
C21 Fe1 C24 68.45(13)
C23 Fe1 C24 40.39(14)
C15 Fe1 C24 130.30(14)
C15 C11 C12 108.0(3)
C15 C11 C111 127.5(3)
C12 C11 C111 123.7(3)
C15 C11 Fe1 69.73(18)
C12 C11 Fe1 69.20(17)
C111 C11 Fe1 134.1(3)
C112 C111 C11 125.8(3)
C112 C111 Cl1 116.3(3)
C11 C111 Cl1 117.8(2)
C111 C112 H11A 120
C111 C112 H11B 120
H11A C112 H11B 120
C13 C12 C11 107.5(3)
C13 C12 C121 125.3(3)
C11 C12 C121 127.2(3)
C13 C12 Fe1 70.06(18)
C11 C12 Fe1 69.63(17)
C121 C12 Fe1 127.0(2)
C12 C121 H12A 109.5
C12 C121 H12B 109.5
H12A C121 H12B 109.5
C12 C121 H12C 109.5
H12A C121 H12C 109.5
H12B C121 H12C 109.5
C12 C13 C14 108.8(3)
C12 C13 C131 125.2(3)
C14 C13 C131 125.8(3)
C12 C13 Fe1 69.56(19)
C14 C13 Fe1 69.68(19)
C131 C13 Fe1 129.6(2)
C13 C131 H13A 109.5
C13 C131 H13B 109.5
H13A C131 H13B 109.5
C13 C131 H13C 109.5
H13A C131 H13C 109.5
H13B C131 H13C 109.5
C13 C14 C15 108.4(3)
C13 C14 C141 125.8(3)
C15 C14 C141 125.7(3)
C13 C14 Fe1 69.73(19)
C15 C14 Fe1 69.9(2)
C141 C14 Fe1 128.9(2)
C14 C141 H14A 109.5
C14 C141 H14B 109.5
H14A C141 H14B 109.5
C14 C141 H14C 109.5
H14A C141 H14C 109.5
H14B C141 H14C 109.5
C14 C15 C11 107.3(3)
C14 C15 C151 124.5(3)
C11 C15 C151 128.0(3)
C14 C15 Fe1 69.47(19)
C11 C15 Fe1 69.28(19)
C151 C15 Fe1 131.2(2)
C15 C151 H15A 109.5
C15 C151 H15B 109.5
H15A C151 H15B 109.5
C15 C151 H15C 109.5
H15A C151 H15C 109.5
H15B C151 H15C 109.5
C22 C21 C25 107.8(3)
C22 C21 C211 127.8(3)
C25 C21 C211 123.8(3)
C22 C21 Fe1 69.33(18)
C25 C21 Fe1 69.20(18)
C211 C21 Fe1 133.7(2)
C212 C211 C21 125.5(3)
C212 C211 Cl2 116.5(3)
C21 C211 Cl2 117.9(3)
C211 C212 H21A 120
C211 C212 H21B 120
H21A C212 H21B 120
C23 C22 C21 107.3(3)
C23 C22 C221 125.0(3)
C21 C22 C221 127.3(3)
C23 C22 Fe1 69.87(18)
C21 C22 Fe1 69.68(17)
C221 C22 Fe1 131.2(2)
C22 C221 H22A 109.5
C22 C221 H22B 109.5
H22A C221 H22B 109.5
C22 C221 H22C 109.5
H22A C221 H22C 109.5
H22B C221 H22C 109.5
C24 C23 C22 108.6(3)
C24 C23 C231 127.2(3)
C22 C23 C231 124.2(3)
C24 C23 Fe1 69.92(19)
C22 C23 Fe1 69.23(18)
C231 C23 Fe1 128.6(2)
C23 C231 H23A 109.5
C23 C231 H23B 109.5
H23A C231 H23B 109.5
C23 C231 H23C 109.5
H23A C231 H23C 109.5
H23B C231 H23C 109.5
C25 C24 C23 108.7(3)
C25 C24 C241 125.0(3)
C23 C24 C241 126.3(3)
C25 C24 Fe1 69.45(18)
C23 C24 Fe1 69.69(19)
C241 C24 Fe1 128.8(2)
C24 C241 H24A 109.5
C24 C241 H24B 109.5
H24A C241 H24B 109.5
C24 C241 H24C 109.5
H24A C241 H24C 109.5
H24B C241 H24C 109.5
C24 C25 C21 107.7(3)
C24 C25 C251 125.3(3)
C21 C25 C251 126.9(3)
C24 C25 Fe1 70.23(19)
C21 C25 Fe1 69.45(18)
C251 C25 Fe1 127.1(2)
C25 C251 H25A 109.5
C25 C251 H25B 109.5
H25A C251 H25B 109.5
C25 C251 H25C 109.5
H25A C251 H25C 109.5
H25B C251 H25C 109.5
C42 Fe2 C43 40.58(13)
C42 Fe2 C31 169.31(13)
C43 Fe2 C31 131.68(13)
C42 Fe2 C41 41.13(13)
C43 Fe2 C41 68.60(13)
C31 Fe2 C41 149.17(14)
C42 Fe2 C35 129.06(14)
C43 Fe2 C35 106.20(13)
C31 Fe2 C35 40.96(14)
C41 Fe2 C35 169.37(14)
C42 Fe2 C45 68.97(13)
C43 Fe2 C45 68.43(13)
C31 Fe2 C45 117.42(14)
C41 Fe2 C45 41.03(13)
C35 Fe2 C45 147.04(14)
C42 Fe2 C33 114.07(13)
C43 Fe2 C33 144.18(14)
C31 Fe2 C33 68.20(14)
C41 Fe2 C33 110.11(13)
C35 Fe2 C33 68.26(14)
C45 Fe2 C33 135.30(13)
C42 Fe2 C32 146.93(13)
C43 Fe2 C32 172.49(13)
C31 Fe2 C32 40.97(13)
C41 Fe2 C32 117.18(13)
C35 Fe2 C32 68.90(13)
C45 Fe2 C32 112.31(13)
C33 Fe2 C32 40.39(13)
C42 Fe2 C34 106.17(13)
C43 Fe2 C34 112.02(13)
C31 Fe2 C34 68.34(14)
C41 Fe2 C34 131.55(13)
C35 Fe2 C34 40.55(14)
C45 Fe2 C34 172.41(14)
C33 Fe2 C34 40.41(13)
C32 Fe2 C34 68.31(13)
C42 Fe2 C44 68.47(13)
C43 Fe2 C44 40.67(13)
C31 Fe2 C44 110.23(14)
C41 Fe2 C44 68.43(13)
C35 Fe2 C44 114.17(14)
C45 Fe2 C44 40.36(13)
C33 Fe2 C44 174.68(14)
C32 Fe2 C44 135.19(14)
C34 Fe2 C44 144.39(14)
C35 C31 C32 108.1(3)
C35 C31 C311 127.3(3)
C32 C31 C311 124.2(3)
C35 C31 Fe2 69.63(19)
C32 C31 Fe2 69.79(19)
C311 C31 Fe2 131.7(3)
C312 C311 C31 127.8(3)
C312 C311 Cl3 118.2(3)
C31 C311 Cl3 113.6(3)
C311 C312 H31A 120
C311 C312 H31B 120
H31A C312 H31B 120
C33 C32 C31 107.3(3)
C33 C32 C321 126.4(3)
C31 C32 C321 126.0(3)
C33 C32 Fe2 69.8(2)
C31 C32 Fe2 69.24(19)
C321 C32 Fe2 130.9(2)
C32 C321 H32A 109.5
C32 C321 H32B 109.5
H32A C321 H32B 109.5
C32 C321 H32C 109.5
H32A C321 H32C 109.5
H32B C321 H32C 109.5
C32 C33 C34 108.8(3)
C32 C33 C331 124.9(3)
C34 C33 C331 126.2(3)
C32 C33 Fe2 69.84(19)
C34 C33 Fe2 69.85(19)
C331 C33 Fe2 129.2(2)
C33 C331 H33A 109.5
C33 C331 H33B 109.5
H33A C331 H33B 109.5
C33 C331 H33C 109.5
H33A C331 H33C 109.5
H33B C331 H33C 109.5
C33 C34 C35 108.3(3)
C33 C34 C341 126.3(3)
C35 C34 C341 125.4(3)
C33 C34 Fe2 69.74(18)
C35 C34 Fe2 69.54(19)
C341 C34 Fe2 127.8(2)
C34 C341 H34A 109.5
C34 C341 H34B 109.5
H34A C341 H34B 109.5
C34 C341 H34C 109.5
H34A C341 H34C 109.5
H34B C341 H34C 109.5
C34 C35 C31 107.5(3)
C34 C35 C351 125.9(3)
C31 C35 C351 126.5(3)
C34 C35 Fe2 69.91(18)
C31 C35 Fe2 69.41(18)
C351 C35 Fe2 128.4(3)
C35 C351 H35A 109.5
C35 C351 H35B 109.5
H35A C351 H35B 109.5
C35 C351 H35C 109.5
H35A C351 H35C 109.5
H35B C351 H35C 109.5
C42 C41 C45 107.6(3)
C42 C41 C411 124.1(3)
C45 C41 C411 127.9(3)
C42 C41 Fe2 69.26(18)
C45 C41 Fe2 69.71(18)
C411 C41 Fe2 131.9(2)
C412 C411 C41 126.2(4)
C412 C411 Cl4 116.7(3)
C41 C411 Cl4 117.1(3)
C411 C412 H41A 120
C411 C412 H41B 120
H41A C412 H41B 120
C43 C42 C41 107.8(3)
C43 C42 C421 124.5(3)
C41 C42 C421 127.7(3)
C43 C42 Fe2 69.84(19)
C41 C42 Fe2 69.61(18)
C421 C42 Fe2 128.2(2)
C42 C421 H42A 109.5
C42 C421 H42B 109.5
H42A C421 H42B 109.5
C42 C421 H42C 109.5
H42A C421 H42C 109.5
H42B C421 H42C 109.5
C42 C43 C44 108.4(3)
C42 C43 C431 125.6(3)
C44 C43 C431 126.0(3)
C42 C43 Fe2 69.59(19)
C44 C43 Fe2 70.01(19)
C431 C43 Fe2 128.7(2)
C43 C431 H43A 109.5
C43 C431 H43B 109.5
H43A C431 H43B 109.5
C43 C431 H43C 109.5
H43A C431 H43C 109.5
H43B C431 H43C 109.5
C45 C44 C43 108.4(3)
C45 C44 C441 127.4(3)
C43 C44 C441 124.1(3)
C45 C44 Fe2 69.75(19)
C43 C44 Fe2 69.32(19)
C441 C44 Fe2 129.1(2)
C44 C441 H44A 109.5
C44 C441 H44B 109.5
H44A C441 H44B 109.5
C44 C441 H44C 109.5
H44A C441 H44C 109.5
H44B C441 H44C 109.5
C44 C45 C41 107.8(3)
C44 C45 C451 125.1(3)
C41 C45 C451 126.7(3)
C44 C45 Fe2 69.89(18)
C41 C45 Fe2 69.26(17)
C451 C45 Fe2 131.3(2)
C45 C451 H45A 109.5
C45 C451 H45B 109.5
H45A C451 H45B 109.5
C45 C451 H45C 109.5
H45A C451 H45C 109.5
H45B C451 H45C 109.5

loop_
_geom_bond_atom_site_label_1
_geom_bond_atom_site_label_2
_geom_bond_distance
Fe1 C12 2.059(3)
Fe1 C22 2.061(3)
Fe1 C25 2.062(3)
Fe1 C11 2.065(3)
Fe1 C14 2.065(3)
Fe1 C13 2.065(3)
Fe1 C21 2.066(3)
Fe1 C23 2.069(3)
Fe1 C15 2.071(3)
Fe1 C24 2.073(3)
C11 C15 1.448(5)
C11 C12 1.450(5)
C11 C111 1.465(5)
C111 C112 1.324(5)
C111 Cl1 1.772(3)
C112 H11A 0.95
C112 H11B 0.95
C12 C13 1.424(5)
C12 C121 1.497(5)
C121 H12A 0.98
C121 H12B 0.98
C121 H12C 0.98
C13 C14 1.432(5)
C13 C131 1.500(5)
C131 H13A 0.98
C131 H13B 0.98
C131 H13C 0.98
C14 C15 1.435(5)
C14 C141 1.500(5)
C141 H14A 0.98
C141 H14B 0.98
C141 H14C 0.98
C15 C151 1.499(5)
C151 H15A 0.98
C151 H15B 0.98
C151 H15C 0.98
C21 C22 1.445(5)
C21 C25 1.457(5)
C21 C211 1.466(4)
C211 C212 1.362(5)
C211 Cl2 1.755(4)
C212 H21A 0.95
C212 H21B 0.95
C22 C23 1.443(5)
C22 C221 1.489(5)
C221 H22A 0.98
C221 H22B 0.98
C221 H22C 0.98
C23 C24 1.430(5)
C23 C231 1.502(5)
C231 H23A 0.98
C231 H23B 0.98
C231 H23C 0.98
C24 C25 1.425(5)
C24 C241 1.500(5)
C241 H24A 0.98
C241 H24B 0.98
C241 H24C 0.98
C25 C251 1.502(5)
C251 H25A 0.98
C251 H25B 0.98
C251 H25C 0.98
Fe2 C42 2.055(3)
Fe2 C43 2.058(3)
Fe2 C31 2.059(3)
Fe2 C41 2.059(3)
Fe2 C35 2.062(3)
Fe2 C45 2.065(3)
Fe2 C33 2.066(3)
Fe2 C32 2.067(4)
Fe2 C34 2.067(3)
Fe2 C44 2.067(3)
C31 C35 1.442(5)
C31 C32 1.444(5)
C31 C311 1.465(5)
C311 C312 1.334(6)
C311 Cl3 1.761(4)
C312 H31A 0.95
C312 H31B 0.95
C32 C33 1.427(5)
C32 C321 1.499(5)
C321 H32A 0.98
C321 H32B 0.98
C321 H32C 0.98
C33 C34 1.427(5)
C33 C331 1.503(5)
C331 H33A 0.98
C331 H33B 0.98
C331 H33C 0.98
C34 C35 1.431(5)
C34 C341 1.499(5)
C341 H34A 0.98
C341 H34B 0.98
C341 H34C 0.98
C35 C351 1.505(5)
C351 H35A 0.98
C351 H35B 0.98
C351 H35C 0.98
C41 C42 1.445(5)
C41 C45 1.446(5)
C41 C411 1.465(5)
C411 C412 1.332(5)
C411 Cl4 1.763(4)
C412 H41A 0.95
C412 H41B 0.95
C42 C43 1.426(5)
C42 C421 1.498(5)
C421 H42A 0.98
C421 H42B 0.98
C421 H42C 0.98
C43 C44 1.433(5)
C43 C431 1.492(5)
C431 H43A 0.98
C431 H43B 0.98
C431 H43C 0.98
C44 C45 1.425(5)
C44 C441 1.497(5)
C441 H44A 0.98
C441 H44B 0.98
C441 H44C 0.98
C45 C451 1.507(5)
C451 H45A 0.98
C451 H45B 0.98
C451 H45C 0.98
